data_2200966
loop_
_publ_author_name
'Jeffrey C. Bryan'
'Tatiana G. Levitskaia'

_publ_section_title
;
 A tetra-<i>tert</i>-butylcalix[4]arene-12-crown-4
 <i>N,N</i>-dimethylformamide inclusion complex
;
_journal_issue 3
_journal_name_full 'Acta Crystallographica Section E'
_journal_page_first o240
_journal_page_last o242
_journal_paper_doi 10.1107/S1600536802002076
_journal_volume 58
_journal_year 2002
_chemical_formula_moiety 'C50 H66 O6, C3 H7 N O'
_chemical_formula_structural 'C50 H66 O6, C3 H7 N O'
_chemical_formula_sum 'C53 H73 N O7'
_chemical_formula_weight 836.1
_chemical_name_common
;
tetra-t-butylcalix[4]arene-1,2-crown-4 N,N-dimethylformamide
;
_chemical_name_systematic
;
?
;
_space_group_IT_number 14
_symmetry_cell_setting monoclinic
_symmetry_space_group_name_Hall '-P 2ybc'
_symmetry_space_group_name_H-M 'P 1 21/c 1'
_atom_sites_solution_hydrogens geom
_atom_sites_solution_primary direct
_atom_sites_solution_secondary difmap
_cell_angle_alpha 90
_cell_angle_beta 107.087(9)
_cell_angle_gamma 90
_cell_formula_units_Z 4
_cell_length_a 12.6115(13)
_cell_length_b 20.000(3)
_cell_length_c 19.995(3)
_cell_measurement_reflns_used 25
_cell_measurement_temperature 173
_cell_measurement_theta_max 14.4
_cell_measurement_theta_min 10.0
_cell_volume 4820.7(12)
_computing_cell_refinement CAD-4/PC
_computing_data_collection 'CAD-4/PC (Nonius, 1996)'
_computing_data_reduction 'XCAD4 (Harms, 1995)'
_computing_molecular_graphics 'ORTEP-3 for Windows (Farrugia, 1997)'
_computing_publication_material 'PLATON (Spek, 2001)'
_computing_structure_refinement 'SHELXL97 (Sheldrick, 1997)'
_computing_structure_solution 'SHELXS86 (Sheldrick, 1990)'
_diffrn_ambient_temperature 173
_diffrn_measured_fraction_theta_full 1.00
_diffrn_measured_fraction_theta_max 1.00
_diffrn_measurement_device_type 'Enraf-Nonius CAD-4'
_diffrn_measurement_method \w
_diffrn_radiation_monochromator graphite
_diffrn_radiation_source 'fine-focus sealed tube'
_diffrn_radiation_type MoK\a
_diffrn_radiation_wavelength .71073
_diffrn_reflns_av_R_equivalents .022
_diffrn_reflns_av_sigmaI/netI .069
_diffrn_reflns_limit_h_max 0
_diffrn_reflns_limit_h_min -14
_diffrn_reflns_limit_k_max 13
_diffrn_reflns_limit_k_min -23
_diffrn_reflns_limit_l_max 23
_diffrn_reflns_limit_l_min -22
_diffrn_reflns_number 10485
_diffrn_reflns_reduction_process
;
XCAD4 (Harms, 1995)
;
_diffrn_reflns_theta_full 25.0
_diffrn_reflns_theta_max 25.0
_diffrn_reflns_theta_min 2.0
_diffrn_standards_decay_% 5
_diffrn_standards_interval_time 120
_diffrn_standards_number 3
_exptl_absorpt_coefficient_mu .075
_exptl_absorpt_correction_type none
_exptl_crystal_colour colorless
_exptl_crystal_density_diffrn 1.15
_exptl_crystal_density_method 'not measured'
_exptl_crystal_description fragment
_exptl_crystal_F_000 1816
_exptl_crystal_size_max .47
_exptl_crystal_size_mid .41
_exptl_crystal_size_min .34
_refine_diff_density_max .66
_refine_diff_density_min -.38
_refine_ls_extinction_method none
_refine_ls_goodness_of_fit_ref 1.02
_refine_ls_hydrogen_treatment mixed
_refine_ls_matrix_type full
_refine_ls_number_constraints 0
_refine_ls_number_parameters 570
_refine_ls_number_reflns 8451
_refine_ls_number_restraints 1
_refine_ls_restrained_S_all 1.02
_refine_ls_R_factor_all .119
_refine_ls_R_factor_gt .058
_refine_ls_shift/su_max .00
_refine_ls_shift/su_mean .00
_refine_ls_structure_factor_coef Fsqd
_refine_ls_weighting_details 'w = 1/[\s^2^(Fo^2^)+(0.0742P)^2^+3.2092P] where P = (Fo^2^+2Fc^2^)/3'
_refine_ls_weighting_scheme calc
_refine_ls_wR_factor_gt .146
_refine_ls_wR_factor_ref .171
_reflns_number_gt 5151
_reflns_number_total 8451
_reflns_threshold_expression I>2\s(I)
_cod_data_source_file om6080.cif
_cod_data_source_block I
_cod_depositor_comments
;
The following automatic conversions were performed:
'_symmetry_cell_setting' value 'Monoclinic' changed to 'monoclinic'
according to '/home/saulius/struct/CIF-dictionaries/cif_core.dic'
dictionary named 'cif_core.dic' version 2.4.1 from 2010-06-29.

Automatic conversion script
Id: cif_fix_enum 1527 2010-12-29 10:47:43Z saulius 

The following automatic conversions were performed:

'_symmetry_cell_setting' value 'Monoclinic' changed to 'monoclinic'
according to /home/saulius/struct/CIF-dictionaries/cif_core.dic
dictionary named 'cif_core.dic' version 2.4.1 from 2010-06-29.

Automatic conversion script
Id: cif_fix_values 1715 2011-07-08 13:25:40Z adriana 
;
_cod_original_sg_symbol_H-M 'P 21/c'
_cod_database_code 2200966
_cod_database_fobs_code 2200966

loop_
_symmetry_equiv_pos_as_xyz
x,y,z
-x,1/2+y,1/2-z
-x,-y,-z
x,1/2-y,1/2+z

loop_
_atom_site_aniso_label
_atom_site_aniso_U_11
_atom_site_aniso_U_22
_atom_site_aniso_U_33
_atom_site_aniso_U_12
_atom_site_aniso_U_13
_atom_site_aniso_U_23
O1 .0329(11) .0322(11) .0240(10) -.0033(9) .0129(9) .0021(8)
O2 .0372(13) .0591(15) .0465(13) .0009(11) .0158(11) .0253(12)
O3 .0394(12) .0381(12) .0364(12) -.0044(10) .0133(10) .0004(10)
O4 .0271(10) .0340(11) .0248(10) .0000(9) .0074(8) .0060(9)
O5 .0336(12) .0368(13) .0354(12) -.0066(10) .0010(10) .0048(10)
O6 .0350(12) .0371(12) .0271(11) .0023(9) .0080(9) .0007(9)
C1 .0333(16) .0215(14) .0240(14) -.0037(12) .0111(13) .0007(12)
C2 .0280(15) .0193(14) .0248(14) -.0023(12) .0082(12) .0031(11)
C3 .0283(15) .0253(15) .0300(16) .0008(12) .0110(13) .0011(12)
C4 .0339(16) .0224(14) .0276(15) .0011(12) .0115(13) .0014(12)
C5 .0304(15) .0284(15) .0225(14) -.0028(12) .0046(12) .0010(12)
C6 .0270(15) .0232(15) .0278(15) -.0033(12) .0080(12) .0009(12)
C7 .0274(15) .0273(15) .0258(15) .0005(12) .0073(12) .0024(12)
C8 .0204(14) .0267(15) .0256(15) .0025(11) .0037(12) .0048(12)
C9 .0188(14) .0302(16) .0232(14) -.0003(12) .0022(11) .0055(12)
C10 .0197(14) .0303(16) .0248(14) .0014(12) .0005(11) .0028(12)
C11 .0228(14) .0258(15) .0324(16) -.0021(12) .0028(12) .0030(13)
C12 .0246(15) .0290(16) .0315(16) -.0004(12) .0078(12) .0050(13)
C13 .0258(15) .0308(16) .0293(15) .0030(12) .0094(12) .0016(13)
C14 .0271(15) .0327(16) .0227(14) -.0022(12) .0015(12) -.0016(12)
C15 .0275(15) .0322(16) .0198(14) .0014(13) .0034(12) -.0045(12)
C16 .0311(16) .0295(16) .0200(14) -.0018(12) .0075(12) -.0033(12)
C17 .0258(15) .0322(16) .0205(14) .0022(12) .0056(12) -.0074(12)
C18 .0259(15) .0357(17) .0239(15) .0048(13) .0006(12) -.0040(13)
C19 .0316(16) .0330(16) .0253(15) .0005(13) .0035(13) .0000(13)
C20 .0264(15) .0319(16) .0253(15) -.0030(12) .0039(12) -.0039(12)
C21 .0243(15) .0351(17) .0318(16) .0045(13) .0071(12) -.0031(13)
C22 .0169(14) .0365(17) .0284(15) -.0003(12) .0079(12) -.0040(13)
C23 .0203(14) .0364(17) .0242(15) -.0024(12) .0062(12) -.0009(13)
C24 .0194(14) .0360(16) .0291(15) -.0046(12) .0076(12) -.0033(13)
C25 .0246(15) .0426(18) .0252(15) -.0049(13) .0045(12) -.0049(13)
C26 .0283(16) .0382(18) .0309(16) -.0028(13) .0057(13) .0015(13)
C27 .0258(15) .0341(17) .0348(17) .0014(13) .0061(13) .0011(14)
C28 .0238(15) .0338(16) .0270(15) -.0049(12) .0052(12) -.0030(12)
C29 .0388(18) .0371(18) .0361(17) -.0041(14) .0162(14) .0093(14)
C30 .0342(17) .049(2) .0357(17) .0018(15) .0125(14) .0130(15)
C31 .0431(19) .047(2) .050(2) .0015(16) .0155(16) .0162(17)
C32 .049(2) .0395(19) .0370(18) -.0007(15) .0142(16) .0138(15)
C33 .0420(19) .0451(19) .0256(16) -.0035(15) .0045(14) .0028(14)
C34 .0297(16) .0368(17) .0276(16) -.0023(13) .0008(13) .0035(13)
C35 .0396(18) .0364(17) .0276(16) .0034(14) .0134(14) .0006(13)
C36 .224(7) .052(3) .054(3) .025(3) .072(4) -.005(2)
C37 .061(2) .100(3) .0264(18) .025(2) .0152(17) .0076(19)
C38 .055(3) .181(5) .034(2) -.019(3) .0244(19) -.003(3)
C39 .0376(17) .0377(18) .0402(18) -.0025(14) .0188(15) .0049(14)
C40 .095(3) .062(3) .062(3) -.009(2) .055(2) .005(2)
C41 .056(2) .054(2) .060(2) .0030(18) .0272(19) .0257(19)
C42 .036(2) .081(3) .071(3) -.0079(19) .0219(19) .021(2)
C43 .0383(18) .0366(18) .0359(18) -.0039(14) .0007(15) .0076(14)
C44 .087(3) .042(2) .060(3) -.019(2) .007(2) .0008(18)
C45 .067(3) .067(3) .072(3) -.001(2) .028(2) .026(2)
C46 .056(2) .051(2) .077(3) -.0076(19) -.014(2) .026(2)
C47 .052(2) .047(2) .0309(17) .0031(17) .0043(16) .0053(15)
C48 .089(4) .190(6) .045(3) .035(4) .025(3) .048(3)
C49 .059(3) .110(4) .056(3) -.001(3) -.013(2) .019(3)
C50 .238(8) .058(3) .046(3) .030(4) -.019(4) .013(2)
O7 .164(4) .069(2) .152(4) -.001(2) .089(3) -.027(2)
N .0533(18) .0499(19) .0513(18) .0084(15) .0212(15) .0091(15)
C51 .099(4) .047(3) .095(3) .018(2) .060(3) .021(2)
C52 .049(2) .086(3) .082(3) .007(2) .018(2) -.030(3)
C53 .067(3) .094(3) .049(2) .017(2) .027(2) .033(2)

loop_
_atom_site_label
_atom_site_fract_x
_atom_site_fract_y
_atom_site_fract_z
_atom_site_U_iso_or_equiv
_atom_site_thermal_displace_type
_atom_site_calc_flag
_atom_site_refinement_flags
_atom_site_occupancy
_atom_site_type_symbol
O1 .17928(15) .58125(9) .43896(9) .0287(6) Uani . . 1.000 O
O2 .12627(18) .47798(12) .57524(12) .0468(8) Uani . . 1.000 O
O3 .37511(17) .52278(10) .62161(10) .0375(7) Uani . . 1.000 O
O4 .38727(15) .64740(9) .55149(9) .0287(6) Uani . . 1.000 O
O5 .20233(18) .75172(10) .52311(11) .0372(7) Uani . . 1.000 O
O6 .03634(17) .68126(10) .43608(10) .0333(7) Uani . . 1.000 O
C1 .2000(2) .57087(13) .37460(14) .0257(8) Uani . . 1.000 C
C2 .3086(2) .55854(13) .37345(14) .0239(8) Uani . . 1.000 C
C3 .3243(2) .54718(13) .30868(14) .0273(9) Uani . . 1.000 C
C4 .2385(2) .54953(13) .24622(14) .0274(9) Uani . . 1.000 C
C5 .1330(2) .56398(14) .25053(14) .0278(8) Uani . . 1.000 C
C6 .1118(2) .57470(13) .31431(14) .0260(9) Uani . . 1.000 C
C7 .4074(2) .56290(14) .43882(14) .0269(9) Uani . . 1.000 C
C8 .4500(2) .63422(13) .44974(14) .0249(8) Uani . . 1.000 C
C9 .4312(2) .67518(14) .50169(14) .0249(8) Uani . . 1.000 C
C10 .4557(2) .74363(14) .50364(14) .0262(8) Uani . . 1.000 C
C11 .5084(2) .76815(14) .45657(14) .0281(9) Uani . . 1.000 C
C12 .5360(2) .72800(14) .40752(15) .0285(9) Uani . . 1.000 C
C13 .5040(2) .66151(14) .40445(15) .0284(9) Uani . . 1.000 C
C14 .4202(2) .79212(14) .55143(14) .0287(9) Uani . . 1.000 C
C15 .3248(2) .83538(14) .50899(14) .0273(9) Uani . . 1.000 C
C16 .2161(2) .81116(14) .49277(14) .0269(9) Uani . . 1.000 C
C17 .1277(2) .84685(14) .44921(14) .0264(9) Uani . . 1.000 C
C18 .1501(2) .90826(14) .42348(14) .0299(9) Uani . . 1.000 C
C19 .2570(2) .93482(14) .43900(14) .0310(9) Uani . . 1.000 C
C20 .3422(2) .89664(14) .48277(14) .0287(9) Uani . . 1.000 C
C21 .0093(2) .82130(14) .42930(15) .0306(9) Uani . . 1.000 C
C22 -.0201(2) .77652(14) .36464(14) .0270(9) Uani . . 1.000 C
C23 -.0034(2) .70819(14) .36977(14) .0270(9) Uani . . 1.000 C
C24 -.0268(2) .66724(15) .31062(14) .0281(9) Uani . . 1.000 C
C25 -.0694(2) .69807(15) .24568(15) .0314(9) Uani . . 1.000 C
C26 -.0903(2) .76628(15) .23749(15) .0331(10) Uani . . 1.000 C
C27 -.0636(2) .80448(15) .29850(15) .0322(9) Uani . . 1.000 C
C28 -.0042(2) .59253(14) .31581(15) .0287(9) Uani . . 1.000 C
C29 .1631(3) .51908(15) .47143(16) .0362(10) Uani . . 1.000 C
C30 .1353(3) .53710(16) .53759(16) .0392(10) Uani . . 1.000 C
C31 .2271(3) .44354(17) .60868(18) .0463(11) Uani . . 1.000 C
C32 .3120(3) .48630(16) .65895(16) .0415(11) Uani . . 1.000 C
C33 .4209(3) .58260(16) .65607(15) .0387(10) Uani . . 1.000 C
C34 .4726(2) .62166(15) .61038(15) .0330(9) Uani . . 1.000 C
C35 .2591(3) .53424(15) .17581(15) .0338(10) Uani . . 1.000 C
C36 .2667(6) .4596(2) .1695(2) .103(3) Uani . . 1.000 C
C37 .1694(3) .5615(2) .11424(17) .0620(13) Uani . . 1.000 C
C38 .3675(3) .5657(3) .1729(2) .088(2) Uani . . 1.000 C
C39 .5983(3) .75818(15) .35929(16) .0369(10) Uani . . 1.000 C
C40 .6058(4) .7104(2) .3020(2) .0662(17) Uani . . 1.000 C
C41 .5373(3) .82031(18) .3227(2) .0545(12) Uani . . 1.000 C
C42 .7147(3) .7775(2) .4030(2) .0613(16) Uani . . 1.000 C
C43 .2814(3) 1.00290(16) .41097(16) .0391(10) Uani . . 1.000 C
C44 .3176(4) 1.05219(18) .4709(2) .0661(16) Uani . . 1.000 C
C45 .3775(3) .9956(2) .3780(2) .0670(17) Uani . . 1.000 C
C46 .1840(3) 1.02959(19) .3542(2) .0685(14) Uani . . 1.000 C
C47 -.1439(3) .79648(17) .16457(16) .0450(11) Uani . . 1.000 C
C48 -.0719(4) .7828(3) .1175(2) .107(3) Uani . . 1.000 C
C49 -.2556(4) .7622(3) .1315(2) .0814(19) Uani . . 1.000 C
C50 -.1665(6) .8703(2) .1671(2) .127(3) Uani . . 1.000 C
O7 .1823(4) .60657(18) .7189(2) .119(2) Uani . . 1.000 O
N .2269(2) .71322(15) .75442(15) .0502(11) Uani . . 1.000 N
C51 .2019(4) .6508(2) .7640(3) .0736(19) Uani . . 1.000 C
C52 .2417(3) .7603(2) .8102(2) .0726(16) Uani . . 1.000 C
C53 .2354(3) .7401(2) .6886(2) .0679(16) Uani . . 1.000 C
H3 .39710 .53730 .30680 .0330 Uiso calc R 1.000 H
H5 .149(3) .7320(17) .4973(17) .0560 Uiso . . 1.000 H
H5A .07330 .56660 .20860 .0330 Uiso calc R 1.000 H
H6 .076(3) .6476(15) .4367(18) .0500 Uiso . . 1.000 H
H7A .38510 .54810 .48000 .0320 Uiso calc R 1.000 H
H7B .46720 .53290 .43390 .0320 Uiso calc R 1.000 H
H11 .52620 .81440 .45800 .0340 Uiso calc R 1.000 H
H13 .51940 .63340 .37010 .0340 Uiso calc R 1.000 H
H14A .48360 .82090 .57580 .0350 Uiso calc R 1.000 H
H14B .39660 .76690 .58720 .0350 Uiso calc R 1.000 H
H18 .09020 .93310 .39410 .0360 Uiso calc R 1.000 H
H20 .41570 .91380 .49500 .0340 Uiso calc R 1.000 H
H21A -.04190 .86000 .42050 .0370 Uiso calc R 1.000 H
H21B -.00190 .79590 .46920 .0370 Uiso calc R 1.000 H
H25 -.08490 .67100 .20490 .0380 Uiso calc R 1.000 H
H27 -.07570 .85140 .29480 .0390 Uiso calc R 1.000 H
H28A -.01510 .57560 .35980 .0340 Uiso calc R 1.000 H
H28B -.05870 .56980 .27640 .0340 Uiso calc R 1.000 H
H29A .23150 .49170 .48250 .0430 Uiso calc R 1.000 H
H29B .10180 .49320 .43970 .0430 Uiso calc R 1.000 H
H30A .19400 .56630 .56710 .0470 Uiso calc R 1.000 H
H30B .06430 .56200 .52570 .0470 Uiso calc R 1.000 H
H31A .25910 .42640 .57240 .0550 Uiso calc R 1.000 H
H31B .21000 .40460 .63430 .0550 Uiso calc R 1.000 H
H32A .27460 .51800 .68260 .0500 Uiso calc R 1.000 H
H32B .36220 .45780 .69510 .0500 Uiso calc R 1.000 H
H33A .47760 .57180 .70080 .0470 Uiso calc R 1.000 H
H33B .36190 .60950 .66670 .0470 Uiso calc R 1.000 H
H34A .51640 .65910 .63730 .0400 Uiso calc R 1.000 H
H34B .52330 .59260 .59390 .0400 Uiso calc R 1.000 H
H36A .19340 .43970 .16310 .1550 Uiso calc R 1.000 H
H36B .31900 .44170 .21220 .1550 Uiso calc R 1.000 H
H36C .29270 .44870 .12920 .1550 Uiso calc R 1.000 H
H37A .19050 .55480 .07130 .0930 Uiso calc R 1.000 H
H37B .15970 .60940 .12110 .0930 Uiso calc R 1.000 H
H37C .09950 .53810 .11030 .0930 Uiso calc R 1.000 H
H38A .37800 .55700 .12700 .1310 Uiso calc R 1.000 H
H38B .42930 .54620 .20950 .1310 Uiso calc R 1.000 H
H38C .36510 .61400 .18020 .1310 Uiso calc R 1.000 H
H40A .64680 .67030 .32310 .0990 Uiso calc R 1.000 H
H40B .64450 .73230 .27210 .0990 Uiso calc R 1.000 H
H40C .53090 .69770 .27390 .0990 Uiso calc R 1.000 H
H41A .57460 .83740 .28960 .0810 Uiso calc R 1.000 H
H41B .53770 .85470 .35770 .0810 Uiso calc R 1.000 H
H41C .46050 .80860 .29750 .0810 Uiso calc R 1.000 H
H42A .75470 .73750 .42530 .0920 Uiso calc R 1.000 H
H42B .71010 .80960 .43910 .0920 Uiso calc R 1.000 H
H42C .75440 .79800 .37280 .0920 Uiso calc R 1.000 H
H44A .33840 1.09460 .45360 .0990 Uiso calc R 1.000 H
H44B .38150 1.03410 .50700 .0990 Uiso calc R 1.000 H
H44C .25630 1.05980 .49080 .0990 Uiso calc R 1.000 H
H45A .35640 .96360 .33930 .1000 Uiso calc R 1.000 H
H45B .44400 .97950 .41350 .1000 Uiso calc R 1.000 H
H45C .39300 1.03910 .36040 .1000 Uiso calc R 1.000 H
H46A .12390 1.04090 .37410 .1030 Uiso calc R 1.000 H
H46B .15820 .99550 .31780 .1030 Uiso calc R 1.000 H
H46C .20640 1.06970 .33380 .1030 Uiso calc R 1.000 H
H48A -.10620 .80250 .07140 .1600 Uiso calc R 1.000 H
H48B -.06440 .73440 .11270 .1600 Uiso calc R 1.000 H
H48C .00160 .80250 .13800 .1600 Uiso calc R 1.000 H
H49A -.30360 .76850 .16160 .1230 Uiso calc R 1.000 H
H49B -.24370 .71430 .12630 .1230 Uiso calc R 1.000 H
H49C -.29090 .78180 .08540 .1230 Uiso calc R 1.000 H
H50A -.09620 .89430 .18540 .1910 Uiso calc R 1.000 H
H50B -.21340 .87810 .19770 .1910 Uiso calc R 1.000 H
H50C -.20470 .88640 .11990 .1910 Uiso calc R 1.000 H
H51 .19870 .63880 .80930 .0880 Uiso calc R 1.000 H
H52A .24020 .73680 .85290 .1090 Uiso calc R 1.000 H
H52B .18180 .79340 .79780 .1090 Uiso calc R 1.000 H
H52C .31320 .78290 .81810 .1090 Uiso calc R 1.000 H
H53A .31100 .75630 .69490 .1010 Uiso calc R 1.000 H
H53B .18300 .77720 .67370 .1010 Uiso calc R 1.000 H
H53C .21780 .70500 .65290 .1010 Uiso calc R 1.000 H

loop_
_atom_type_symbol
_atom_type_description
_atom_type_scat_dispersion_real
_atom_type_scat_dispersion_imag
_atom_type_scat_source
O O .0106 .0060 'International Tables Vol C Tables 4.2.6.8 and 6.1.1.4'
N N .0061 .0033 'International Tables Vol C Tables 4.2.6.8 and 6.1.1.4'
H H .0000 .0000 'International Tables Vol C Tables 4.2.6.8 and 6.1.1.4'
C C .0033 .0016 'International Tables Vol C Tables 4.2.6.8 and 6.1.1.4'

loop_
_geom_angle_atom_site_label_1
_geom_angle_atom_site_label_2
_geom_angle_atom_site_label_3
_geom_angle
_geom_angle_publ_flag
C1 O1 C29 112.0(2) no
C30 O2 C31 116.7(3) no
C32 O3 C33 112.6(2) no
C9 O4 C34 111.7(2) no
C16 O5 H5 109(2) yes
C23 O6 H6 112(2) yes
C52 N C53 115.8(3) yes
C51 N C53 124.6(4) yes
C51 N C52 119.6(4) yes
O1 C1 C6 118.3(2) no
O1 C1 C2 119.3(2) no
C2 C1 C6 122.5(2) no
C1 C2 C3 117.0(2) no
C1 C2 C7 122.3(2) no
C3 C2 C7 120.5(2) no
C2 C3 C4 123.1(2) no
C3 C4 C35 121.3(3) no
C3 C4 C5 117.2(2) no
C5 C4 C35 121.4(3) no
C4 C5 C6 122.2(2) no
C5 C6 C28 120.0(2) no
C1 C6 C28 122.0(2) no
C1 C6 C5 117.9(2) no
C2 C7 C8 110.1(2) no
C9 C8 C13 118.4(2) no
C7 C8 C9 121.9(2) no
C7 C8 C13 119.6(2) no
O4 C9 C10 120.1(2) no
C8 C9 C10 120.6(2) no
O4 C9 C8 119.3(2) no
C11 C10 C14 119.2(2) no
C9 C10 C14 122.6(2) no
C9 C10 C11 118.1(2) no
C10 C11 C12 122.9(3) no
C11 C12 C13 117.1(3) no
C11 C12 C39 119.8(2) no
C13 C12 C39 123.1(3) no
C8 C13 C12 122.6(3) no
C10 C14 C15 110.1(2) no
C16 C15 C20 118.4(2) no
C14 C15 C20 122.0(2) no
C14 C15 C16 119.5(2) no
C15 C16 C17 121.1(3) no
O5 C16 C15 116.2(2) no
O5 C16 C17 122.7(2) no
C16 C17 C18 118.1(2) no
C18 C17 C21 119.4(2) no
C16 C17 C21 122.5(2) no
C17 C18 C19 122.7(3) no
C20 C19 C43 120.9(3) no
C18 C19 C20 116.5(3) no
C18 C19 C43 122.6(3) no
C15 C20 C19 123.1(3) no
C17 C21 C22 113.3(2) no
C23 C22 C27 118.5(3) no
C21 C22 C23 121.6(2) no
C21 C22 C27 119.9(3) no
O6 C23 C24 120.7(2) no
O6 C23 C22 117.5(2) no
C22 C23 C24 121.8(3) no
C23 C24 C25 117.2(3) no
C23 C24 C28 122.0(2) no
C25 C24 C28 120.8(3) no
C24 C25 C26 123.5(3) no
C25 C26 C47 120.8(3) no
C25 C26 C27 116.5(3) no
C27 C26 C47 122.7(3) no
C22 C27 C26 122.5(3) no
C6 C28 C24 113.2(2) no
O1 C29 C30 106.8(2) no
O2 C30 C29 109.9(3) no
O2 C31 C32 113.6(3) no
O3 C32 C31 109.6(3) no
O3 C33 C34 109.5(2) no
O4 C34 C33 109.5(2) no
C36 C35 C38 109.1(4) no
C37 C35 C38 106.6(3) no
C4 C35 C36 107.9(3) no
C4 C35 C37 112.8(3) no
C4 C35 C38 110.4(3) no
C36 C35 C37 110.0(3) no
C41 C39 C42 109.5(3) no
C12 C39 C40 112.6(3) no
C12 C39 C41 110.0(3) no
C40 C39 C41 106.6(3) no
C40 C39 C42 109.3(3) no
C12 C39 C42 108.9(3) no
C19 C43 C46 112.5(3) no
C19 C43 C44 109.5(3) no
C19 C43 C45 109.7(3) no
C44 C43 C46 110.8(3) no
C45 C43 C46 106.3(3) no
C44 C43 C45 107.9(3) no
C26 C47 C50 112.8(3) no
C48 C47 C49 107.1(3) no
C26 C47 C49 109.0(3) no
C26 C47 C48 110.0(3) no
C48 C47 C50 110.6(4) no
C49 C47 C50 107.1(4) no
O7 C51 N 125.3(5) yes

loop_
_geom_bond_atom_site_label_1
_geom_bond_atom_site_label_2
_geom_bond_site_symmetry_1
_geom_bond_site_symmetry_2
_geom_bond_distance
_geom_bond_publ_flag
O1 C1 . . 1.402(3) no
O1 C29 . . 1.445(4) no
O2 C30 . . 1.424(4) no
O2 C31 . . 1.428(4) no
O3 C32 . . 1.440(4) no
O3 C33 . . 1.416(4) no
O4 C9 . . 1.390(3) no
O4 C34 . . 1.437(3) no
O5 C16 . . 1.369(3) no
O6 C23 . . 1.382(3) no
O5 H5 . . .82(3) yes
O6 H6 . . .84(3) yes
O7 C51 . . 1.235(6) yes
N C52 . . 1.429(5) yes
N C53 . . 1.454(5) yes
N C51 . . 1.315(5) yes
C1 C2 . . 1.398(4) no
C1 C6 . . 1.381(4) no
C2 C7 . . 1.520(4) no
C2 C3 . . 1.385(4) no
C3 C4 . . 1.392(4) no
C4 C35 . . 1.536(4) no
C4 C5 . . 1.389(4) no
C5 C6 . . 1.394(4) no
C6 C28 . . 1.515(4) no
C7 C8 . . 1.517(4) no
C8 C13 . . 1.394(4) no
C8 C9 . . 1.397(4) no
C9 C10 . . 1.401(4) no
C10 C14 . . 1.518(4) no
C10 C11 . . 1.391(4) no
C11 C12 . . 1.389(4) no
C12 C13 . . 1.386(4) no
C12 C39 . . 1.535(4) no
C14 C15 . . 1.522(4) no
C15 C20 . . 1.375(4) no
C15 C16 . . 1.399(4) no
C16 C17 . . 1.393(4) no
C17 C18 . . 1.392(4) no
C17 C21 . . 1.517(4) no
C18 C19 . . 1.396(4) no
C19 C20 . . 1.397(4) no
C19 C43 . . 1.538(4) no
C21 C22 . . 1.526(4) no
C22 C23 . . 1.382(4) no
C22 C27 . . 1.391(4) no
C23 C24 . . 1.397(4) no
C24 C25 . . 1.395(4) no
C24 C28 . . 1.519(4) no
C25 C26 . . 1.390(4) no
C26 C27 . . 1.394(4) no
C26 C47 . . 1.539(4) no
C29 C30 . . 1.508(5) no
C31 C32 . . 1.502(5) no
C33 C34 . . 1.490(4) no
C35 C38 . . 1.521(6) no
C35 C36 . . 1.504(5) no
C35 C37 . . 1.508(5) no
C39 C41 . . 1.530(5) no
C39 C40 . . 1.516(5) no
C39 C42 . . 1.521(5) no
C43 C45 . . 1.547(5) no
C43 C44 . . 1.515(5) no
C43 C46 . . 1.504(5) no
C47 C49 . . 1.531(6) no
C47 C48 . . 1.512(6) no
C47 C50 . . 1.507(5) no

loop_
_geom_hbond_atom_site_label_D
_geom_hbond_atom_site_label_H
_geom_hbond_atom_site_label_A
_geom_hbond_site_symmetry_A
_geom_hbond_distance_DH
_geom_hbond_distance_HA
_geom_hbond_distance_DA
_geom_hbond_angle_DHA
_geom_hbond_publ_flag
O5 H5 O6 . .82(3) 1.88(4) 2.694(3) 175(4) yes
O6 H6 O1 . .84(3) 1.85(3) 2.682(3) 172(4) yes
C7 H7A O4 . .99 2.44 2.887(3) 106 no
C14 H14B O4 . .99 2.49 2.924(3) 106 no
C21 H21B O6 . .99 2.47 2.820(3) 100 no
C28 H28A O1 . .99 2.50 2.850(3) 100 no
C28 H28A O2 3_566 .99 2.42 3.328(4) 152 no
C30 H30A O3 . .99 2.39 3.011(4) 120 yes
C32 H32A O7 . .99 2.35 3.324(6) 168 yes
C53 H53C O5 . .98 2.71 3.220(4) 113 yes
C53 H53C O7 . .98 2.48 2.861(6) 103 no
C51 H51 Cg3 4_565 .95 3.04 3.961(6) 165 yes
C52 H52A Cg3 4_565 .98 3.15 4.106(4) 165 yes
C52 H52B Cg1 4_565 .98 2.95 3.590(4) 124 yes
C52 H52B Cg4 4_565 .98 2.97 3.592(4) 122 yes
C52 H52C Cg2 4_565 .98 2.93 3.583(4) 125 yes

loop_
_geom_torsion_atom_site_label_1
_geom_torsion_atom_site_label_2
_geom_torsion_atom_site_label_3
_geom_torsion_atom_site_label_4
_geom_torsion
_geom_torsion_publ_flag
C29 O1 C1 C2 -85.8(3) no
C29 O1 C1 C6 95.5(3) no
C1 O1 C29 C30 -176.9(2) no
C31 O2 C30 C29 71.8(4) yes
C30 O2 C31 C32 56.6(4) yes
C33 O3 C32 C31 154.7(3) yes
C32 O3 C33 C34 -172.9(3) yes
C34 O4 C9 C8 87.8(3) no
C34 O4 C9 C10 -92.5(3) no
C9 O4 C34 C33 -170.6(2) no
C52 N C51 O7 176.6(5) yes
C53 N C51 O7 .0(8) yes
O1 C1 C2 C3 178.6(2) no
O1 C1 C2 C7 -6.4(4) no
C6 C1 C2 C3 -2.8(4) no
C6 C1 C2 C7 172.2(2) no
O1 C1 C6 C5 -179.7(2) no
O1 C1 C6 C28 2.7(4) no
C2 C1 C6 C5 1.7(4) no
C2 C1 C6 C28 -175.9(2) no
C1 C2 C3 C4 1.9(4) no
C7 C2 C3 C4 -173.2(2) no
C1 C2 C7 C8 -86.8(3) no
C3 C2 C7 C8 88.1(3) no
C2 C3 C4 C5 -.1(4) no
C2 C3 C4 C35 -177.9(3) no
C5 C4 C35 C37 21.9(4) no
C3 C4 C5 C6 -1.1(4) no
C3 C4 C35 C37 -160.4(3) no
C3 C4 C35 C38 -41.2(4) no
C5 C4 C35 C36 -99.8(4) no
C3 C4 C35 C36 78.0(4) no
C5 C4 C35 C38 141.1(3) no
C35 C4 C5 C6 176.7(3) no
C4 C5 C6 C28 178.0(3) no
C4 C5 C6 C1 .3(4) no
C1 C6 C28 C24 89.4(3) no
C5 C6 C28 C24 -88.2(3) no
C2 C7 C8 C9 105.7(3) no
C2 C7 C8 C13 -70.5(3) no
C7 C8 C9 O4 9.9(4) no
C7 C8 C9 C10 -169.8(2) no
C7 C8 C13 C12 174.0(3) no
C13 C8 C9 O4 -173.8(2) no
C13 C8 C9 C10 6.5(4) no
C9 C8 C13 C12 -2.3(4) no
O4 C9 C10 C14 -9.7(4) no
C8 C9 C10 C11 -5.8(4) no
C8 C9 C10 C14 170.0(2) no
O4 C9 C10 C11 174.5(2) no
C14 C10 C11 C12 -175.0(3) no
C9 C10 C14 C15 -106.4(3) no
C9 C10 C11 C12 .9(4) no
C11 C10 C14 C15 69.4(3) no
C10 C11 C12 C39 -177.5(3) no
C10 C11 C12 C13 3.0(4) no
C13 C12 C39 C41 126.9(3) no
C11 C12 C13 C8 -2.3(4) no
C39 C12 C13 C8 178.3(3) no
C13 C12 C39 C42 -113.1(3) no
C11 C12 C39 C42 67.5(4) no
C13 C12 C39 C40 8.3(4) no
C11 C12 C39 C41 -52.5(4) no
C11 C12 C39 C40 -171.1(3) no
C10 C14 C15 C20 -92.7(3) no
C10 C14 C15 C16 84.0(3) no
C14 C15 C20 C19 174.6(3) no
C14 C15 C16 O5 6.6(4) no
C16 C15 C20 C19 -2.0(4) no
C20 C15 C16 C17 2.2(4) no
C14 C15 C16 C17 -174.6(2) no
C20 C15 C16 O5 -176.6(2) no
O5 C16 C17 C21 -2.7(4) no
C15 C16 C17 C21 178.6(3) no
O5 C16 C17 C18 177.2(2) no
C15 C16 C17 C18 -1.5(4) no
C21 C17 C18 C19 -179.5(3) no
C16 C17 C21 C22 -87.6(3) no
C16 C17 C18 C19 .7(4) no
C18 C17 C21 C22 92.5(3) no
C17 C18 C19 C43 -179.5(3) no
C17 C18 C19 C20 -.5(4) no
C18 C19 C20 C15 1.2(4) no
C20 C19 C43 C46 168.7(3) no
C20 C19 C43 C45 50.6(4) no
C43 C19 C20 C15 -179.7(3) no
C18 C19 C43 C44 111.4(4) no
C20 C19 C43 C44 -67.6(4) no
C18 C19 C43 C45 -130.4(3) no
C18 C19 C43 C46 -12.3(4) no
C17 C21 C22 C23 89.3(3) no
C17 C21 C22 C27 -90.0(3) no
C27 C22 C23 C24 1.3(4) no
C27 C22 C23 O6 -177.9(2) no
C21 C22 C23 C24 -177.9(2) no
C21 C22 C27 C26 178.9(2) no
C23 C22 C27 C26 -.3(4) no
C21 C22 C23 O6 2.9(4) no
O6 C23 C24 C25 178.3(2) no
O6 C23 C24 C28 -3.4(4) no
C22 C23 C24 C28 177.5(2) no
C22 C23 C24 C25 -.8(4) no
C23 C24 C28 C6 -88.6(3) no
C25 C24 C28 C6 89.6(3) no
C23 C24 C25 C26 -.7(4) no
C28 C24 C25 C26 -179.0(3) no
C24 C25 C26 C27 1.7(4) no
C24 C25 C26 C47 -176.3(3) no
C47 C26 C27 C22 176.8(3) no
C25 C26 C27 C22 -1.1(4) no
C25 C26 C47 C49 57.5(4) no
C25 C26 C47 C50 176.3(4) no
C27 C26 C47 C48 122.4(4) no
C27 C26 C47 C49 -120.4(3) no
C27 C26 C47 C50 -1.6(5) no
C25 C26 C47 C48 -59.7(4) no
O1 C29 C30 O2 -175.7(3) yes
O2 C31 C32 O3 -85.4(3) yes
O3 C33 C34 O4 69.8(3) yes

loop_
_cod_related_entry_id
_cod_related_entry_database
_cod_related_entry_code
1 ChemSpider 21132452
